data_2000092
loop_
_publ_author_name
'Larafa, K.'
'Mahjoub, A.'
'Rzaigui, M.'
'Durif, A.'

_publ_section_title
;
 Synthesis and crystal structure of
 (o-CH~3~C~6~H~4~NH~3~)~6~P~6~O~18~ &#x00B7; 2H~2~O
;
_journal_coden_ASTM EJSCE5
_journal_issue 5
_journal_name_full
;
 European Journal of Solid State and Inorganic Chemistry
;
_journal_page_first 481
_journal_page_last 494
_journal_volume 34
_journal_year 1997
_chemical_formula_sum 'C42 H64 N6 O20 P6'
_space_group_IT_number 2
_symmetry_cell_setting triclinic
_symmetry_Int_Tables_number 2
_symmetry_space_group_name_Hall '-P 1'
_symmetry_space_group_name_H-M 'P -1'
_cell_angle_alpha 103.98(3)
_cell_angle_beta 91.62(3)
_cell_angle_gamma 116.65(3)
_cell_formula_units_Z 1
_cell_length_a 10.395(4)
_cell_length_b 10.793(5)
_cell_length_c 13.839(4)
_cell_volume 1329.776
_diffrn_ambient_temperature ?
_exptl_crystal_density_diffrn 1.447
_exptl_crystal_description prisms
_refine_ls_R_factor_gt 0.036
_refine_ls_wR_factor_gt 0.036
_cod_database_code 2000092

loop_
_symmetry_equiv_pos_site_id
_symmetry_equiv_pos_as_xyz
1 x,y,z
2 -x,-y,-z

loop_
_atom_site_label
_atom_site_type_symbol
_atom_site_fract_x
_atom_site_fract_y
_atom_site_fract_z
P1 P 0.15770(4) 0.35094(4) 0.47868(4)
P2 P 0.26519(4) 0.66031(4) 0.54105(3)
P3 P -0.10686(4) 0.24527(4) 0.57445(3)
O1 O 0.3058(1) 0.3804(1) 0.5174(1)
O2 O 0.0857(1) 0.2504(1) 0.3778(1)
O3 O 0.1547(1) 0.4972(1) 0.4779(1)
O4 O 0.0601(1) 0.3019(1) 0.5619(1)
O5 O 0.2822(1) 0.6702(1) 0.6497(1)
O6 O 0.3979(1) 0.7130(1) 0.4955(1)
O7 O 0.1705(1) 0.7374(1) 0.52548(9)
O8 O -0.1167(2) 0.3416(1) 0.6654(1)
O9 O -0.1705(2) 0.0901(1) 0.5662(1)
N1 N 0.9636(2) 0.3661(2) 0.2640(1)
C1 C 0.9404(2) 0.3149(2) 0.1546(2)
C2 C 0.8752(2) 0.3680(2) 0.0988(2)
C3 C 0.8338(3) 0.4820(2) 0.1486(2)
C4 C 0.8532(3) 0.3137(3) -0.0050(2)
C5 C 0.8935(3) 0.2122(3) -0.0512(2)
C6 C 0.9604(3) 0.1644(3) 0.0063(2)
C7 C 0.9840(3) 0.2154(2) 0.1098(2)
N2 N 0.4443(2) 0.3287(2) 0.3328(1)
C8 C 0.4152(2) 0.3823(2) 0.2521(1)
C9 C 0.4242(2) 0.3201(2) 0.1550(2)
C10 C 0.4591(3) 0.1969(3) 0.1295(2)
C11 C 0.3965(3) 0.3760(3) 0.0810(2)
C12 C 0.3581(3) 0.4847(3) 0.1042(2)
C13 C 0.3464(2) 0.5415(2) 0.2006(2)
C14 C 0.3764(2) 0.4909(2) 0.2761(2)
N3 N 0.6511(2) 0.8385(2) 0.4300(1)
C15 C 0.6196(3) 0.8750(3) 0.3378(3)
C16 C 0.7061(4) 0.8752(4) 0.2653(3)
C17 C 0.8283(5) 0.8368(6) 0.2782(5)
C18 C 0.6775(5) 0.9136(4) 0.1796(3)
C19 C 0.5645(5) 0.9481(5) 0.1698(4)
C20 C 0.4778(5) 0.9453(5) 0.2470(4)
C21 C 0.5083(4) 0.9127(4) 0.3300(3)
C22? C 0.3240(4) 0.1425(4) 0.6694(3)
C23? C 0.4000(4) 0.0866(4) 0.7108(3)
C24? C 0.4840(4) 0.9434(5) 0.3422(5)
C25? C 0.6315(5) 0.9372(5) 0.1937(4)
C26? C 0.2655(6) 0.0947(5) 0.8542(4)
C27? C 0.8060(6) 0.8463(7) 0.1921(4)
C28? C 0.2231(4) 0.1770(5) 0.7170(4)
O10 O 0.1990(2) 0.0655(1) 0.2968(1)
P3A* P 0.10686(4) 0.75473(4) 0.42555(3)
O4A* O -0.0601(1) 0.6981(1) 0.4381(1)
P1A* P -0.15770(4) 0.64906(4) 0.52132(4)
O1A* O -0.3058(1) 0.6196(1) 0.4826(1)
O2A* O -0.0857(1) 0.7496(1) 0.6222(1)
O3A* O -0.1547(1) 0.5028(1) 0.5221(1)
P2A* P -0.26519(4) 0.33969(4) 0.45895(3)
O5A* O -0.2822(1) 0.3298(1) 0.3503(1)
O6A* O -0.3979(1) 0.2870(1) 0.5045(1)
O7A* O -0.1705(1) 0.2626(1) 0.47452(9)
O8A* O 0.1167(2) 0.6584(1) 0.3346(1)
O9A* O 0.1705(2) 0.9099(1) 0.4338(1)

loop_
_atom_type_symbol
_atom_type_radius_bond
C 0.68
N 0.68
O 0.68
P 1.05
